data_4502666
loop_
_publ_author_name
'Lipstman, Sophia'
'Goldberg, Israel'

_publ_section_title
;
 Porphyrin Framework Solids. Hybrid Supramolecular Assembly Modes of
 Tetrapyridylporphyrin and Aqua Nitrates of Lanthanoid Ions
;
_journal_issue 4
_journal_name_full 'Crystal Growth &amp; Design'
_journal_page_first 1823
_journal_paper_doi 10.1021/cg901505m
_journal_volume 10
_journal_year 2010
_chemical_formula_moiety 'C40 H26 N8, H6 N3 O12 Yb'
_chemical_formula_sum 'C40 H32 N11 O12 Yb'
_chemical_formula_weight 1031.81
_chemical_name_systematic
; 
 ? 
;
_space_group_IT_number 15
_symmetry_cell_setting monoclinic
_symmetry_space_group_name_Hall '-C 2yc'
_symmetry_space_group_name_H-M 'C 1 2/c 1'
_atom_sites_solution_hydrogens geom
_atom_sites_solution_primary direct
_atom_sites_solution_secondary difmap
_audit_creation_method SHELXL-97
_cell_angle_alpha 90.00
_cell_angle_beta 101.8269(5)
_cell_angle_gamma 90.00
_cell_formula_units_Z 8
_cell_length_a 28.6441(3)
_cell_length_b 31.7824(3)
_cell_length_c 12.79530(10)
_cell_measurement_reflns_used 11311
_cell_measurement_temperature 110(2)
_cell_measurement_theta_max 27.88
_cell_measurement_theta_min 1.41
_cell_volume 11401.28(18)
_computing_cell_refinement Denzo
_computing_data_collection 'Collect, Nonius B.V.'
_computing_data_reduction 'Denzo & Scalepack'
_computing_structure_refinement 'SHELXL-97 (Sheldrick, 1997)'
_computing_structure_solution SIR-97
_diffrn_ambient_temperature 110(2)
_diffrn_detector_area_resol_mean 12.8
_diffrn_measured_fraction_theta_full 0.997
_diffrn_measured_fraction_theta_max 0.997
_diffrn_measurement_device_type 'Nonius KappaCCD'
_diffrn_measurement_method '1 deg. \f & \w scans'
_diffrn_radiation_monochromator graphite
_diffrn_radiation_source 'fine-focus sealed tube'
_diffrn_radiation_type MoK\a
_diffrn_radiation_wavelength 0.71073
_diffrn_reflns_av_R_equivalents 0.0380
_diffrn_reflns_av_sigmaI/netI 0.0525
_diffrn_reflns_limit_h_max 37
_diffrn_reflns_limit_h_min 0
_diffrn_reflns_limit_k_max 41
_diffrn_reflns_limit_k_min 0
_diffrn_reflns_limit_l_max 16
_diffrn_reflns_limit_l_min -16
_diffrn_reflns_number 39263
_diffrn_reflns_theta_full 27.87
_diffrn_reflns_theta_max 27.87
_diffrn_reflns_theta_min 2.52
_diffrn_standards_number 0
_exptl_absorpt_coefficient_mu 1.697
_exptl_absorpt_correction_T_max 0.6300
_exptl_absorpt_correction_T_min 0.4841
_exptl_absorpt_correction_type multi-scan
_exptl_absorpt_process_details 'Blessing, 1995'
_exptl_crystal_colour purple
_exptl_crystal_density_diffrn 1.202
_exptl_crystal_density_method 'not measured'
_exptl_crystal_description block
_exptl_crystal_F_000 4120
_exptl_crystal_size_max 0.50
_exptl_crystal_size_mid 0.30
_exptl_crystal_size_min 0.30
_platon_squeeze_details
;
;
_refine_diff_density_max 2.528
_refine_diff_density_min -1.470
_refine_diff_density_rms 0.114
_refine_ls_extinction_method none
_refine_ls_goodness_of_fit_ref 0.975
_refine_ls_hydrogen_treatment constr
_refine_ls_matrix_type full
_refine_ls_number_parameters 577
_refine_ls_number_reflns 13569
_refine_ls_number_restraints 0
_refine_ls_restrained_S_all 0.975
_refine_ls_R_factor_all 0.0553
_refine_ls_R_factor_gt 0.0392
_refine_ls_shift/su_max 0.003
_refine_ls_shift/su_mean 0.000
_refine_ls_structure_factor_coef Fsqd
_refine_ls_weighting_details 'calc w=1/[\s^2^(Fo^2^)+(0.0617P)^2^+0.0000P] where P=(Fo^2^+2Fc^2^)/3'
_refine_ls_weighting_scheme calc
_refine_ls_wR_factor_gt 0.0958
_refine_ls_wR_factor_ref 0.1009
_reflns_number_gt 9980
_reflns_number_total 13569
_reflns_threshold_expression >2sigma(I)
_cod_data_source_file cg901505m_si_001.cif
_cod_data_source_block 7
_cod_original_sg_symbol_H-M 'C 2/c'
_cod_database_code 4502666

loop_
_symmetry_equiv_pos_as_xyz
'x, y, z'
'-x, y, -z+1/2'
'x+1/2, y+1/2, z'
'-x+1/2, y+1/2, -z+1/2'
'-x, -y, -z'
'x, -y, z-1/2'
'-x+1/2, -y+1/2, -z'
'x+1/2, -y+1/2, z-1/2'

loop_
_atom_site_label
_atom_site_type_symbol
_atom_site_fract_x
_atom_site_fract_y
_atom_site_fract_z
_atom_site_U_iso_or_equiv
_atom_site_adp_type
_atom_site_occupancy
_atom_site_symmetry_multiplicity
_atom_site_calc_flag
_atom_site_refinement_flags
C1 C -0.04609(12) 0.21205(10) -0.1464(3) 0.0299(7) Uani 1 1 d .
C2 C -0.08755(13) 0.22499(11) -0.2220(3) 0.0420(9) Uani 1 1 d .
H2 H -0.1105 0.2069 -0.2634 0.050 Uiso 1 1 calc R
C3 C -0.08835(13) 0.26822(11) -0.2243(3) 0.0429(9) Uani 1 1 d .
H3 H -0.1119 0.2853 -0.2673 0.052 Uiso 1 1 calc R
C4 C -0.04746(12) 0.28263(10) -0.1505(3) 0.0301(7) Uani 1 1 d .
C5 C -0.03726(11) 0.32480(9) -0.1217(2) 0.0259(7) Uani 1 1 d .
C6 C 0.00188(11) 0.33891(9) -0.0437(2) 0.0252(7) Uani 1 1 d .
C7 C 0.01204(12) 0.38276(9) -0.0187(3) 0.0304(7) Uani 1 1 d .
H7 H -0.0059 0.4063 -0.0502 0.036 Uiso 1 1 calc R
C8 C 0.05204(12) 0.38360(9) 0.0582(3) 0.0298(7) Uani 1 1 d .
H8 H 0.0677 0.4080 0.0913 0.036 Uiso 1 1 calc R
C9 C 0.06664(11) 0.34003(9) 0.0808(2) 0.0233(6) Uani 1 1 d .
C10 C 0.10636(11) 0.32776(9) 0.1581(2) 0.0241(6) Uani 1 1 d .
C11 C 0.12268(11) 0.28650(9) 0.1782(2) 0.0242(6) Uani 1 1 d .
C12 C 0.16316(11) 0.27311(10) 0.2567(3) 0.0288(7) Uani 1 1 d .
H12 H 0.1845 0.2909 0.3035 0.035 Uiso 1 1 calc R
C13 C 0.16570(11) 0.23037(10) 0.2525(3) 0.0278(7) Uani 1 1 d .
H13 H 0.1891 0.2132 0.2958 0.033 Uiso 1 1 calc R
C14 C 0.12700(11) 0.21581(9) 0.1715(2) 0.0234(6) Uani 1 1 d .
C15 C 0.11499(11) 0.17430(9) 0.1471(2) 0.0227(6) Uani 1 1 d .
C16 C 0.07458(11) 0.16014(9) 0.0738(2) 0.0239(6) Uani 1 1 d .
C17 C 0.06322(12) 0.11591(10) 0.0530(3) 0.0298(7) Uani 1 1 d .
H17 H 0.0816 0.0924 0.0830 0.036 Uiso 1 1 calc R
C18 C 0.02122(13) 0.11524(10) -0.0174(3) 0.0335(8) Uani 1 1 d .
H18 H 0.0041 0.0909 -0.0466 0.040 Uiso 1 1 calc R
C19 C 0.00697(11) 0.15872(9) -0.0403(2) 0.0263(7) Uani 1 1 d .
C20 C -0.03365(11) 0.17096(10) -0.1149(3) 0.0283(7) Uani 1 1 d .
N21 N -0.02208(10) 0.24814(7) -0.1073(2) 0.0266(6) Uani 1 1 d .
H21 H 0.0054 0.2489 -0.0615 0.032 Uiso 0.50 1 calc PR
N22 N 0.03579(9) 0.31345(8) 0.01584(19) 0.0229(5) Uani 1 1 d .
H22 H 0.0375 0.2858 0.0131 0.027 Uiso 0.50 1 calc PR
N23 N 0.10215(9) 0.25081(7) 0.12713(19) 0.0226(5) Uani 1 1 d .
H23 H 0.0770 0.2504 0.0743 0.027 Uiso 0.50 1 calc PR
N24 N 0.04068(9) 0.18542(8) 0.0151(2) 0.0235(5) Uani 1 1 d .
H24 H 0.0405 0.2131 0.0132 0.028 Uiso 0.50 1 calc PR
C25 C -0.07241(12) 0.35709(10) -0.1728(3) 0.0284(7) Uani 1 1 d .
C26 C -0.08189(13) 0.36458(11) -0.2822(3) 0.0342(8) Uani 1 1 d .
H26 H -0.0656 0.3491 -0.3273 0.041 Uiso 1 1 calc R
C27 C -0.11536(13) 0.39487(11) -0.3250(3) 0.0364(8) Uani 1 1 d .
H27 H -0.1210 0.3999 -0.3997 0.044 Uiso 1 1 calc R
N28 N -0.13995(11) 0.41724(9) -0.2667(2) 0.0350(7) Uani 1 1 d .
C29 C -0.13111(13) 0.40985(11) -0.1615(3) 0.0335(8) Uani 1 1 d .
H29 H -0.1482 0.4255 -0.1185 0.040 Uiso 1 1 calc R
C30 C -0.09816(13) 0.38042(10) -0.1125(3) 0.0335(8) Uani 1 1 d .
H30 H -0.0932 0.3762 -0.0375 0.040 Uiso 1 1 calc R
C31 C 0.13236(12) 0.36065(9) 0.2298(2) 0.0257(7) Uani 1 1 d .
C32 C 0.10836(13) 0.38470(10) 0.2940(2) 0.0319(7) Uani 1 1 d .
H32 H 0.0750 0.3816 0.2893 0.038 Uiso 1 1 calc R
C33 C 0.13477(14) 0.41335(11) 0.3651(3) 0.0376(8) Uani 1 1 d .
H33 H 0.1184 0.4302 0.4074 0.045 Uiso 1 1 calc R
N34 N 0.18165(12) 0.41834(9) 0.3766(2) 0.0386(7) Uani 1 1 d .
C35 C 0.20423(13) 0.39626(10) 0.3131(3) 0.0350(8) Uani 1 1 d .
H35 H 0.2375 0.4005 0.3191 0.042 Uiso 1 1 calc R
C36 C 0.18116(12) 0.36758(10) 0.2389(3) 0.0286(7) Uani 1 1 d .
H36 H 0.1983 0.3527 0.1945 0.034 Uiso 1 1 calc R
C37 C 0.14747(11) 0.14191(9) 0.2096(2) 0.0247(7) Uani 1 1 d .
C38 C 0.19320(12) 0.13545(10) 0.1927(3) 0.0314(7) Uani 1 1 d .
H38 H 0.2043 0.1508 0.1390 0.038 Uiso 1 1 calc R
C39 C 0.22239(13) 0.10658(10) 0.2546(3) 0.0343(8) Uani 1 1 d .
H39 H 0.2536 0.1024 0.2417 0.041 Uiso 1 1 calc R
N40 N 0.20913(11) 0.08432(9) 0.3313(2) 0.0354(7) Uani 1 1 d .
C41 C 0.16495(14) 0.08995(12) 0.3467(3) 0.0411(9) Uani 1 1 d .
H41 H 0.1548 0.0736 0.4001 0.049 Uiso 1 1 calc R
C42 C 0.13336(14) 0.11800(11) 0.2895(3) 0.0369(8) Uani 1 1 d .
H42 H 0.1023 0.1212 0.3040 0.044 Uiso 1 1 calc R
C43 C -0.06758(12) 0.13699(10) -0.1611(3) 0.0294(7) Uani 1 1 d .
C44 C -0.09020(14) 0.11219(11) -0.0975(3) 0.0381(9) Uani 1 1 d .
H44 H -0.0845 0.1168 -0.0225 0.046 Uiso 1 1 calc R
C45 C -0.12119(14) 0.08072(11) -0.1434(3) 0.0395(9) Uani 1 1 d .
H45 H -0.1362 0.0639 -0.0986 0.047 Uiso 1 1 calc R
N46 N -0.13078(11) 0.07312(9) -0.2484(2) 0.0374(7) Uani 1 1 d .
C47 C -0.10935(15) 0.09687(12) -0.3097(3) 0.0447(10) Uani 1 1 d .
H47 H -0.1159 0.0917 -0.3844 0.054 Uiso 1 1 calc R
C48 C -0.07797(13) 0.12882(11) -0.2702(3) 0.0387(9) Uani 1 1 d .
H48 H -0.0636 0.1451 -0.3173 0.046 Uiso 1 1 calc R
Yb Yb -0.248700(5) 0.466307(4) -0.524107(10) 0.02198(6) Uani 1 1 d .
O49 O -0.20903(9) 0.47222(7) -0.35339(17) 0.0297(5) Uani 1 1 d .
H49A H -0.1858 0.4539 -0.3242 0.045 Uiso 1 1 d R
H49B H -0.2065 0.4909 -0.3082 0.045 Uiso 1 1 d R
O50 O -0.30905(8) 0.48553(7) -0.66204(17) 0.0313(5) Uani 1 1 d .
H50A H -0.2864 0.4709 -0.6849 0.047 Uiso 1 1 d .
H50B H -0.3287 0.4663 -0.7050 0.047 Uiso 1 1 d .
O51 O -0.22826(9) 0.53427(6) -0.53484(18) 0.0266(5) Uani 1 1 d .
H51A H -0.2467 0.5574 -0.5672 0.040 Uiso 1 1 d .
H51B H -0.2193 0.5472 -0.4656 0.040 Uiso 1 1 d .
N52 N -0.32899(11) 0.47141(8) -0.4255(2) 0.0302(6) Uani 1 1 d .
O53 O -0.30185(8) 0.50342(7) -0.4277(2) 0.0366(6) Uani 1 1 d .
O54 O -0.31938(8) 0.43923(7) -0.47462(17) 0.0295(5) Uani 1 1 d .
O55 O -0.36202(11) 0.47280(8) -0.3792(3) 0.0530(8) Uani 1 1 d .
N56 N -0.24911(11) 0.37777(9) -0.5413(2) 0.0385(7) Uani 1 1 d .
O57 O -0.26545(9) 0.40177(7) -0.62011(18) 0.0339(5) Uani 1 1 d .
O58 O -0.22980(8) 0.39611(7) -0.45459(18) 0.0321(5) Uani 1 1 d .
O59 O -0.25153(13) 0.34031(8) -0.5496(3) 0.0713(10) Uani 1 1 d .
N60 N -0.16939(10) 0.46765(7) -0.6267(2) 0.0269(6) Uani 1 1 d .
O61 O -0.21162(8) 0.47383(7) -0.68090(17) 0.0290(5) Uani 1 1 d .
O62 O -0.16686(9) 0.45509(8) -0.53188(18) 0.0353(6) Uani 1 1 d .
O63 O -0.13432(9) 0.47306(8) -0.6647(2) 0.0397(6) Uani 1 1 d .

loop_
_atom_site_aniso_label
_atom_site_aniso_U_11
_atom_site_aniso_U_22
_atom_site_aniso_U_33
_atom_site_aniso_U_23
_atom_site_aniso_U_13
_atom_site_aniso_U_12
C1 0.0270(18) 0.0240(16) 0.0328(17) -0.0031(14) -0.0077(14) 0.0013(13)
C2 0.029(2) 0.0304(18) 0.055(2) -0.0027(17) -0.0196(17) -0.0001(15)
C3 0.033(2) 0.0290(18) 0.055(2) 0.0007(17) -0.0169(17) 0.0021(16)
C4 0.0279(18) 0.0239(16) 0.0333(17) -0.0012(14) -0.0059(14) 0.0017(13)
C5 0.0261(17) 0.0215(15) 0.0267(15) 0.0019(13) -0.0027(13) 0.0027(12)
C6 0.0291(18) 0.0192(14) 0.0245(15) -0.0001(13) -0.0008(13) 0.0003(12)
C7 0.0332(19) 0.0160(15) 0.0367(18) 0.0006(14) -0.0050(14) 0.0042(13)
C8 0.039(2) 0.0136(14) 0.0314(17) -0.0011(13) -0.0049(14) 0.0001(13)
C9 0.0295(17) 0.0144(14) 0.0244(15) -0.0034(12) 0.0019(12) -0.0010(12)
C10 0.0262(17) 0.0206(15) 0.0235(15) -0.0014(13) 0.0005(12) -0.0006(12)
C11 0.0284(17) 0.0191(15) 0.0234(15) 0.0012(12) 0.0011(13) -0.0007(12)
C12 0.0256(17) 0.0253(16) 0.0297(16) 0.0004(13) -0.0081(13) -0.0030(13)
C13 0.0251(17) 0.0215(16) 0.0319(17) 0.0016(13) -0.0060(13) 0.0018(13)
C14 0.0242(16) 0.0183(15) 0.0252(15) -0.0006(12) -0.0010(12) 0.0016(12)
C15 0.0260(17) 0.0160(14) 0.0250(15) 0.0022(12) 0.0026(12) 0.0071(12)
C16 0.0246(17) 0.0194(14) 0.0266(15) -0.0005(13) 0.0025(12) -0.0007(12)
C17 0.0316(19) 0.0210(15) 0.0331(17) 0.0007(14) -0.0022(14) 0.0019(13)
C18 0.037(2) 0.0187(15) 0.0385(19) -0.0043(14) -0.0071(15) -0.0038(13)
C19 0.0270(17) 0.0193(15) 0.0285(16) -0.0031(13) -0.0043(13) -0.0007(12)
C20 0.0255(17) 0.0216(15) 0.0335(17) -0.0040(14) -0.0040(13) -0.0022(13)
N21 0.0194(14) 0.0223(14) 0.0333(14) -0.0025(11) -0.0057(11) 0.0028(10)
N22 0.0220(14) 0.0175(12) 0.0264(13) 0.0007(11) -0.0016(10) 0.0034(10)
N23 0.0205(14) 0.0204(13) 0.0235(12) 0.0002(10) -0.0032(10) 0.0009(10)
N24 0.0203(13) 0.0180(12) 0.0291(13) -0.0014(11) -0.0018(10) 0.0004(10)
C25 0.0271(17) 0.0218(16) 0.0311(17) -0.0028(13) -0.0064(13) 0.0039(13)
C26 0.034(2) 0.0332(18) 0.0324(17) -0.0004(15) 0.0010(15) 0.0135(15)
C27 0.044(2) 0.0346(19) 0.0270(16) 0.0037(15) -0.0002(15) 0.0105(16)
N28 0.0376(18) 0.0319(15) 0.0305(15) -0.0006(13) -0.0048(13) 0.0126(13)
C29 0.038(2) 0.0308(18) 0.0287(17) -0.0017(15) -0.0001(14) 0.0147(15)
C30 0.040(2) 0.0313(18) 0.0252(16) 0.0010(14) -0.0033(14) 0.0106(15)
C31 0.0321(18) 0.0185(15) 0.0233(15) 0.0004(13) -0.0021(13) -0.0049(13)
C32 0.037(2) 0.0319(18) 0.0252(16) 0.0002(14) 0.0027(14) -0.0015(14)
C33 0.056(3) 0.0300(18) 0.0251(16) -0.0042(15) 0.0047(16) -0.0032(16)
N34 0.053(2) 0.0288(15) 0.0271(15) 0.0004(13) -0.0080(14) -0.0064(14)
C35 0.039(2) 0.0249(16) 0.0337(18) 0.0067(15) -0.0104(15) -0.0080(15)
C36 0.0299(18) 0.0215(15) 0.0308(16) 0.0003(13) -0.0022(13) -0.0051(13)
C37 0.0289(18) 0.0177(15) 0.0241(15) -0.0015(13) -0.0025(13) 0.0023(12)
C38 0.0340(19) 0.0288(17) 0.0302(17) 0.0058(14) 0.0039(14) 0.0083(14)
C39 0.033(2) 0.0326(18) 0.0348(18) 0.0044(15) 0.0016(15) 0.0114(15)
N40 0.0407(18) 0.0288(15) 0.0314(15) 0.0022(13) -0.0051(13) 0.0068(13)
C41 0.046(2) 0.039(2) 0.0366(19) 0.0152(17) 0.0043(17) 0.0048(17)
C42 0.040(2) 0.0311(18) 0.0406(19) 0.0110(16) 0.0095(16) 0.0072(15)
C43 0.0261(18) 0.0206(15) 0.0355(18) -0.0019(14) -0.0075(14) -0.0019(13)
C44 0.045(2) 0.0336(19) 0.0325(18) -0.0045(16) -0.0003(16) -0.0081(16)
C45 0.042(2) 0.0341(19) 0.0364(19) -0.0022(16) -0.0066(16) -0.0138(16)
N46 0.0386(18) 0.0303(16) 0.0368(16) -0.0006(13) -0.0073(13) -0.0088(13)
C47 0.051(2) 0.045(2) 0.0327(18) -0.0069(18) -0.0045(17) -0.0153(19)
C48 0.042(2) 0.036(2) 0.0340(18) -0.0038(16) 0.0000(16) -0.0167(16)
Yb 0.02243(8) 0.01628(8) 0.02421(8) -0.00081(5) -0.00225(5) 0.00011(5)
O49 0.0379(14) 0.0268(12) 0.0208(11) -0.0038(9) -0.0026(10) 0.0116(10)
O50 0.0322(13) 0.0232(11) 0.0311(12) 0.0019(10) -0.0105(10) -0.0049(10)
O51 0.0310(13) 0.0157(10) 0.0277(11) -0.0013(8) -0.0068(9) 0.0000(9)
N52 0.0289(16) 0.0297(15) 0.0302(15) -0.0039(12) 0.0017(12) 0.0003(12)
O53 0.0313(13) 0.0263(12) 0.0516(15) -0.0136(11) 0.0070(11) -0.0037(10)
O54 0.0334(13) 0.0223(11) 0.0318(11) -0.0054(10) 0.0043(10) -0.0005(9)
O55 0.0505(18) 0.0432(16) 0.076(2) -0.0150(14) 0.0384(17) -0.0057(13)
N56 0.054(2) 0.0197(14) 0.0429(18) -0.0026(13) 0.0131(15) -0.0034(13)
O57 0.0461(15) 0.0244(11) 0.0297(12) -0.0041(10) 0.0043(10) -0.0022(10)
O58 0.0375(14) 0.0230(11) 0.0337(12) 0.0036(10) 0.0023(10) 0.0034(10)
O59 0.130(3) 0.0173(13) 0.068(2) 0.0032(14) 0.022(2) -0.0031(15)
N60 0.0289(15) 0.0221(14) 0.0288(14) 0.0010(11) 0.0036(12) 0.0004(11)
O61 0.0285(13) 0.0323(12) 0.0235(11) -0.0003(9) -0.0011(9) -0.0033(9)
O62 0.0330(14) 0.0453(14) 0.0263(12) 0.0109(11) 0.0033(10) 0.0094(11)
O63 0.0295(14) 0.0518(16) 0.0389(14) 0.0050(12) 0.0099(11) -0.0001(11)

loop_
_atom_type_symbol
_atom_type_description
_atom_type_scat_dispersion_real
_atom_type_scat_dispersion_imag
_atom_type_scat_source
C C 0.0033 0.0016 'International Tables Vol C Tables 4.2.6.8 and 6.1.1.4'
H H 0.0000 0.0000 'International Tables Vol C Tables 4.2.6.8 and 6.1.1.4'
N N 0.0061 0.0033 'International Tables Vol C Tables 4.2.6.8 and 6.1.1.4'
O O 0.0106 0.0060 'International Tables Vol C Tables 4.2.6.8 and 6.1.1.4'
Yb Yb -0.3850 5.5486 'International Tables Vol C Tables 4.2.6.8 and 6.1.1.4'

loop_
_geom_angle_atom_site_label_1
_geom_angle_atom_site_label_2
_geom_angle_atom_site_label_3
_geom_angle
N21 C1 C20 126.6(3)
N21 C1 C2 106.9(3)
C20 C1 C2 126.4(3)
C3 C2 C1 108.0(3)
C3 C2 H2 126.0
C1 C2 H2 126.0
C2 C3 C4 107.5(3)
C2 C3 H3 126.3
C4 C3 H3 126.3
N21 C4 C5 126.4(3)
N21 C4 C3 107.9(3)
C5 C4 C3 125.5(3)
C4 C5 C6 125.5(3)
C4 C5 C25 117.1(3)
C6 C5 C25 117.3(3)
N22 C6 C5 125.1(3)
N22 C6 C7 111.0(3)
C5 C6 C7 123.9(3)
C8 C7 C6 106.4(3)
C8 C7 H7 126.8
C6 C7 H7 126.8
C7 C8 C9 107.0(3)
C7 C8 H8 126.5
C9 C8 H8 126.5
N22 C9 C10 125.8(3)
N22 C9 C8 110.0(3)
C10 C9 C8 124.2(3)
C11 C10 C9 125.7(3)
C11 C10 C31 116.1(3)
C9 C10 C31 118.2(3)
N23 C11 C10 126.2(3)
N23 C11 C12 107.0(3)
C10 C11 C12 126.8(3)
C13 C12 C11 108.1(3)
C13 C12 H12 126.0
C11 C12 H12 126.0
C12 C13 C14 108.2(3)
C12 C13 H13 125.9
C14 C13 H13 125.9
N23 C14 C15 126.4(3)
N23 C14 C13 107.2(2)
C15 C14 C13 126.3(3)
C14 C15 C16 126.1(3)
C14 C15 C37 115.8(3)
C16 C15 C37 118.1(3)
N24 C16 C15 125.1(3)
N24 C16 C17 111.2(3)
C15 C16 C17 123.6(3)
C18 C17 C16 105.8(3)
C18 C17 H17 127.1
C16 C17 H17 127.1
C17 C18 C19 107.2(3)
C17 C18 H18 126.4
C19 C18 H18 126.4
N24 C19 C20 125.5(3)
N24 C19 C18 110.2(3)
C20 C19 C18 124.1(3)
C1 C20 C19 125.9(3)
C1 C20 C43 117.2(3)
C19 C20 C43 116.9(3)
C4 N21 C1 109.6(3)
C4 N21 H21 125.2
C1 N21 H21 125.2
C6 N22 C9 105.6(2)
C6 N22 H22 127.2
C9 N22 H22 127.2
C14 N23 C11 109.5(3)
C14 N23 H23 125.2
C11 N23 H23 125.2
C16 N24 C19 105.5(2)
C16 N24 H24 127.2
C19 N24 H24 127.2
C30 C25 C26 116.9(3)
C30 C25 C5 120.8(3)
C26 C25 C5 122.3(3)
C27 C26 C25 119.5(3)
C27 C26 H26 120.2
C25 C26 H26 120.2
N28 C27 C26 123.4(3)
N28 C27 H27 118.3
C26 C27 H27 118.3
C27 N28 C29 117.2(3)
N28 C29 C30 123.0(3)
N28 C29 H29 118.5
C30 C29 H29 118.5
C29 C30 C25 120.0(3)
C29 C30 H30 120.0
C25 C30 H30 120.0
C36 C31 C32 117.9(3)
C36 C31 C10 121.9(3)
C32 C31 C10 120.1(3)
C33 C32 C31 118.2(3)
C33 C32 H32 120.9
C31 C32 H32 120.9
N34 C33 C32 123.4(3)
N34 C33 H33 118.3
C32 C33 H33 118.3
C33 N34 C35 118.2(3)
N34 C35 C36 122.7(3)
N34 C35 H35 118.6
C36 C35 H35 118.6
C35 C36 C31 119.4(3)
C35 C36 H36 120.3
C31 C36 H36 120.3
C38 C37 C42 117.2(3)
C38 C37 C15 121.3(3)
C42 C37 C15 121.4(3)
C39 C38 C37 119.4(3)
C39 C38 H38 120.3
C37 C38 H38 120.3
N40 C39 C38 123.2(3)
N40 C39 H39 118.4
C38 C39 H39 118.4
C39 N40 C41 117.5(3)
N40 C41 C42 123.5(3)
N40 C41 H41 118.2
C42 C41 H41 118.2
C41 C42 C37 119.0(3)
C41 C42 H42 120.5
C37 C42 H42 120.5
C44 C43 C48 117.0(3)
C44 C43 C20 121.6(3)
C48 C43 C20 121.4(3)
C43 C44 C45 119.8(3)
C43 C44 H44 120.1
C45 C44 H44 120.1
N46 C45 C44 122.6(3)
N46 C45 H45 118.7
C44 C45 H45 118.7
C47 N46 C45 117.8(3)
N46 C47 C48 123.2(3)
N46 C47 H47 118.4
C48 C47 H47 118.4
C47 C48 C43 119.6(3)
C47 C48 H48 120.2
C43 C48 H48 120.2
O51 Yb O49 83.87(8)
O51 Yb O50 82.03(8)
O49 Yb O50 151.30(8)
O51 Yb O57 145.14(8)
O49 Yb O57 125.32(8)
O50 Yb O57 78.00(8)
O51 Yb O62 82.59(9)
O49 Yb O62 75.48(8)
O50 Yb O62 126.86(8)
O57 Yb O62 86.90(9)
O51 Yb O54 127.18(8)
O49 Yb O54 93.39(8)
O50 Yb O54 75.78(8)
O57 Yb O54 74.72(8)
O62 Yb O54 147.52(8)
O51 Yb O58 149.95(8)
O49 Yb O58 71.97(8)
O50 Yb O58 127.34(8)
O57 Yb O58 53.41(8)
O62 Yb O58 74.39(8)
O54 Yb O58 73.15(8)
O51 Yb O53 76.40(8)
O49 Yb O53 73.36(8)
O50 Yb O53 79.07(8)
O57 Yb O53 126.33(8)
O62 Yb O53 143.88(8)
O54 Yb O53 52.78(7)
O58 Yb O53 111.96(8)
O51 Yb O61 72.33(8)
O49 Yb O61 124.38(8)
O50 Yb O61 74.32(8)
O57 Yb O61 74.90(7)
O62 Yb O61 52.55(7)
O54 Yb O61 140.91(7)
O58 Yb O61 106.67(7)
O53 Yb O61 141.13(8)
O51 Yb N56 161.73(9)
O49 Yb N56 98.73(8)
O50 Yb N56 102.48(8)
O57 Yb N56 26.69(8)
O62 Yb N56 80.60(9)
O54 Yb N56 70.91(8)
O58 Yb N56 26.76(8)
O53 Yb N56 121.75(8)
O61 Yb N56 91.66(8)
O51 Yb N52 102.51(8)
O49 Yb N52 81.85(9)
O50 Yb N52 77.00(9)
O57 Yb N52 100.46(8)
O62 Yb N52 156.13(8)
O54 Yb N52 26.07(7)
O58 Yb N52 91.71(8)
O53 Yb N52 26.76(7)
O61 Yb N52 151.29(8)
N56 Yb N52 95.77(8)
O51 Yb N60 73.45(8)
O49 Yb N60 98.86(8)
O50 Yb N60 100.88(8)
O57 Yb N60 82.59(8)
O62 Yb N60 26.13(8)
O54 Yb N60 157.28(7)
O58 Yb N60 92.50(7)
O53 Yb N60 149.52(7)
O61 Yb N60 26.67(8)
N56 Yb N60 88.28(8)
N52 Yb N60 175.74(8)
O51 Yb H50A 87.8
O49 Yb H50A 171.2
O50 Yb H50A 23.0
O57 Yb H50A 63.4
O62 Yb H50A 106.2
O54 Yb H50A 89.5
O58 Yb H50A 116.8
O53 Yb H50A 102.1
O61 Yb H50A 54.8
N56 Yb H50A 90.0
N52 Yb H50A 97.4
N60 Yb H50A 81.3
Yb O49 H49A 121.9
Yb O49 H49B 134.1
H49A O49 H49B 102.9
Yb O50 H50A 68.2
Yb O50 H50B 123.5
H50A O50 H50B 81.9
Yb O51 H51A 129.9
Yb O51 H51B 112.2
H51A O51 H51B 95.1
O55 N52 O54 123.0(3)
O55 N52 O53 121.1(3)
O54 N52 O53 115.9(3)
O55 N52 Yb 177.0(3)
O54 N52 Yb 56.86(16)
O53 N52 Yb 59.17(16)
N52 O53 Yb 94.08(17)
N52 O54 Yb 97.07(18)
O59 N56 O57 121.3(3)
O59 N56 O58 122.6(3)
O57 N56 O58 116.0(3)
O59 N56 Yb 177.0(3)
O57 N56 Yb 57.32(14)
O58 N56 Yb 58.82(15)
N56 O57 Yb 95.99(17)
N56 O58 Yb 94.43(18)
O63 N60 O62 122.6(3)
O63 N60 O61 121.9(3)
O62 N60 O61 115.5(3)
O63 N60 Yb 171.9(2)
O62 N60 Yb 56.46(16)
O61 N60 Yb 59.84(15)
N60 O61 Yb 93.49(17)
N60 O62 Yb 97.40(18)

loop_
_geom_bond_atom_site_label_1
_geom_bond_atom_site_label_2
_geom_bond_distance
C1 N21 1.378(4)
C1 C20 1.392(4)
C1 C2 1.430(4)
C2 C3 1.374(5)
C2 H2 0.9500
C3 C4 1.421(5)
C3 H3 0.9500
C4 N21 1.368(4)
C4 C5 1.405(4)
C5 C6 1.412(4)
C5 C25 1.491(4)
C6 N22 1.370(4)
C6 C7 1.446(4)
C7 C8 1.349(4)
C7 H7 0.9500
C8 C9 1.458(4)
C8 H8 0.9500
C9 N22 1.372(4)
C9 C10 1.401(4)
C10 C11 1.398(4)
C10 C31 1.487(4)
C11 N23 1.379(4)
C11 C12 1.435(4)
C12 C13 1.362(5)
C12 H12 0.9500
C13 C14 1.430(4)
C13 H13 0.9500
C14 N23 1.379(4)
C14 C15 1.383(4)
C15 C16 1.406(4)
C15 C37 1.503(4)
C16 N24 1.361(4)
C16 C17 1.455(4)
C17 C18 1.348(5)
C17 H17 0.9500
C18 C19 1.454(4)
C18 H18 0.9500
C19 N24 1.369(4)
C19 C20 1.400(4)
C20 C43 1.492(4)
N21 H21 0.8800
N22 H22 0.8800
N23 H23 0.8800
N24 H24 0.8800
C25 C30 1.387(5)
C25 C26 1.390(4)
C26 C27 1.390(4)
C26 H26 0.9500
C27 N28 1.331(4)
C27 H27 0.9500
N28 C29 1.338(4)
C29 C30 1.384(4)
C29 H29 0.9500
C30 H30 0.9500
C31 C36 1.396(5)
C31 C32 1.401(5)
C32 C33 1.395(5)
C32 H32 0.9500
C33 N34 1.330(5)
C33 H33 0.9500
N34 C35 1.337(5)
C35 C36 1.383(4)
C35 H35 0.9500
C36 H36 0.9500
C37 C38 1.386(5)
C37 C42 1.399(5)
C38 C39 1.377(4)
C38 H38 0.9500
C39 N40 1.327(5)
C39 H39 0.9500
N40 C41 1.332(5)
C41 C42 1.370(5)
C41 H41 0.9500
C42 H42 0.9500
C43 C44 1.386(5)
C43 C48 1.391(5)
C44 C45 1.386(5)
C44 H44 0.9500
C45 N46 1.337(4)
C45 H45 0.9500
N46 C47 1.326(5)
C47 C48 1.381(5)
C47 H47 0.9500
C48 H48 0.9500
Yb O51 2.2495(19)
Yb O49 2.254(2)
Yb O50 2.286(2)
Yb O57 2.389(2)
Yb O62 2.393(2)
Yb O54 2.401(2)
Yb O58 2.422(2)
Yb O53 2.450(2)
Yb O61 2.467(2)
Yb N56 2.822(3)
Yb N52 2.846(3)
Yb N60 2.847(3)
Yb H50A 2.1233
O49 H49A 0.9043
O49 H49B 0.8226
O50 H50A 0.8937
O50 H50B 0.9296
O51 H51A 0.9503
O51 H51B 0.9635
N52 O55 1.215(4)
N52 O54 1.260(3)
N52 O53 1.284(3)
N56 O59 1.196(4)
N56 O57 1.275(4)
N56 O58 1.274(4)
N60 O63 1.215(4)
N60 O62 1.265(4)
N60 O61 1.280(4)

loop_
_geom_hbond_atom_site_label_D
_geom_hbond_atom_site_label_H
_geom_hbond_atom_site_label_A
_geom_hbond_distance_DH
_geom_hbond_distance_HA
_geom_hbond_distance_DA
_geom_hbond_angle_DHA
_geom_hbond_site_symmetry_A
O49 H49A N28 0.90 1.80 2.702(3) 179 .
O49 H49B O61 0.82 2.01 2.808(3) 165 6_566
O50 H50A O61 0.89 2.13 2.874(3) 140 .
O50 H50B N46 0.93 1.73 2.636(3) 164 7_454
O51 H51A N40 0.95 1.83 2.724(3) 156 3_454
O51 H51B N34 0.96 1.78 2.654(3) 150 5_565

loop_
_platon_squeeze_void_nr
_platon_squeeze_void_average_x
_platon_squeeze_void_average_y
_platon_squeeze_void_average_z
_platon_squeeze_void_volume
_platon_squeeze_void_count_electrons
_platon_squeeze_void_content
1 -0.005 -0.002 -0.005 3490 856 ' '
2 0.000 0.500 0.202 377 66 ' '
3 0.500 0.000 0.151 377 66 ' '
